data_7708225
loop_
_publ_author_name
'Qian, Junfeng'
'Lu, Huangjie'
'Zheng, Zhaofa'
'Xu, Miaomiao'
'Qian, Yuan'
'Zhang, Zhi-Hui'
'Wang, Jian-Qiang'
'He, Mingyang'
'Lin, Jian'

_publ_section_title
;
 Achieving Colour Tuneable and White-Light Luminescence in a Large Family
 of Dual-Emission Lanthanide Coordination Polymers
;
_journal_name_full 'Dalton Transactions'
_journal_paper_doi 10.1039/D1DT01618K
_journal_year 2021
_chemical_formula_moiety 'C33 Ho N6 O7'
_chemical_formula_sum 'C33 Ho N6 O7'
_chemical_formula_weight 757.32
_chemical_melting_point ?
_chemical_name_common 'Holmium 2,2':6',2''-terpyridine-4'-carboxyli'
_space_group_crystal_system monoclinic
_space_group_IT_number 14
_space_group_name_Hall '-P 2ybc'
_space_group_name_H-M_alt 'P 1 21/c 1'
_audit_creation_method SHELXL-2014
_audit_update_record
;
2021-07-16 deposited with the CCDC.	2021-09-06 downloaded from the CCDC.
;
_cell_angle_alpha 90
_cell_angle_beta 106.468(2)
_cell_angle_gamma 90
_cell_formula_units_Z 4
_cell_length_a 8.8861(7)
_cell_length_b 36.999(2)
_cell_length_c 9.4549(7)
_cell_measurement_reflns_used 9984
_cell_measurement_temperature 273(2)
_cell_measurement_theta_max 54.373
_cell_measurement_theta_min 4.625
_cell_volume 2981.0(4)
_computing_cell_refinement 'Bruker SAINT'
_computing_data_collection 'Bruker APEX3'
_computing_data_reduction 'Bruker SAINT'
_computing_molecular_graphics 'Bruker SHELXTL'
_computing_publication_material 'Bruker SHELXTL'
_computing_structure_refinement 'SHELXL-2014 (Sheldrick, 2014)'
_computing_structure_solution 'SHELXS-97 (Sheldrick 2008)'
_diffrn_ambient_temperature 273(2)
_diffrn_measured_fraction_theta_full 0.999
_diffrn_measured_fraction_theta_max 0.998
_diffrn_measurement_device_type 'Bruker APEX-II CCD'
_diffrn_measurement_method '0.5 wide w/ exposures'
_diffrn_radiation_type MoK\a
_diffrn_radiation_wavelength 0.71073
_diffrn_reflns_av_R_equivalents 0.0773
_diffrn_reflns_av_unetI/netI 0.0560
_diffrn_reflns_Laue_measured_fraction_full 0.999
_diffrn_reflns_Laue_measured_fraction_max 0.998
_diffrn_reflns_limit_h_max 11
_diffrn_reflns_limit_h_min -11
_diffrn_reflns_limit_k_max 48
_diffrn_reflns_limit_k_min -47
_diffrn_reflns_limit_l_max 12
_diffrn_reflns_limit_l_min -12
_diffrn_reflns_number 40582
_diffrn_reflns_point_group_measured_fraction_full 0.999
_diffrn_reflns_point_group_measured_fraction_max 0.998
_diffrn_reflns_theta_full 25.242
_diffrn_reflns_theta_max 27.516
_diffrn_reflns_theta_min 2.202
_exptl_absorpt_coefficient_mu 2.714
_exptl_absorpt_correction_T_max 0.897
_exptl_absorpt_correction_T_min 0.796
_exptl_absorpt_correction_type multi-scan
_exptl_absorpt_process_details SHELTXPREP
_exptl_crystal_colour orange
_exptl_crystal_density_diffrn 1.687
_exptl_crystal_description block
_exptl_crystal_F_000 1452
_exptl_crystal_size_max 0.1
_exptl_crystal_size_mid 0.07
_exptl_crystal_size_min 0.04
_refine_diff_density_max 1.062
_refine_diff_density_min -0.750
_refine_diff_density_rms 0.136
_refine_ls_extinction_method none
_refine_ls_goodness_of_fit_ref 1.008
_refine_ls_hydrogen_treatment undef
_refine_ls_matrix_type full
_refine_ls_number_parameters 424
_refine_ls_number_reflns 6854
_refine_ls_number_restraints 0
_refine_ls_restrained_S_all 1.008
_refine_ls_R_factor_all 0.0622
_refine_ls_R_factor_gt 0.0380
_refine_ls_shift/su_max 0.002
_refine_ls_shift/su_mean 0.000
_refine_ls_structure_factor_coef Fsqd
_refine_ls_weighting_details 'w=1/[\s^2^(Fo^2^)+(0.0448P)^2^+6.9833P] where P=(Fo^2^+2Fc^2^)/3'
_refine_ls_weighting_scheme calc
_refine_ls_wR_factor_gt 0.0883
_refine_ls_wR_factor_ref 0.1001
_reflns_Friedel_coverage 0.000
_reflns_number_gt 5212
_reflns_number_total 6854
_reflns_threshold_expression 'I > 2\s(I)'
_cod_data_source_file d1dt01618k2.cif
_cod_data_source_block HoTPC1
_cod_depositor_comments
;
The following automatic conversions were performed:

data item '_chemical_melting_point' value 'N/a' was changed to '?' --
the value is undefined or not given.

Automatic conversion script
Id: cif_fix_values 7556 2019-12-06 15:28:31Z antanas 
;
_cod_original_sg_symbol_H-M 'P 21/c'
_cod_database_code 7708225
_shelx_space_group_comment
;
The symmetry employed for this shelxl refinement is uniquely defined
by the following loop, which should always be used as a source of
symmetry information in preference to the above space-group names.
They are only intended as comments.
;
_shelxl_version_number 2014-3

loop_
_space_group_symop_operation_xyz
'x, y, z'
'-x, y+1/2, -z+1/2'
'-x, -y, -z'
'x, -y-1/2, z-1/2'

loop_
_atom_site_label
_atom_site_type_symbol
_atom_site_fract_x
_atom_site_fract_y
_atom_site_fract_z
_atom_site_U_iso_or_equiv
_atom_site_adp_type
_atom_site_occupancy
_atom_site_site_symmetry_order
_atom_site_calc_flag
_atom_site_refinement_flags_posn
_atom_site_refinement_flags_adp
_atom_site_refinement_flags_occupancy
_atom_site_disorder_assembly
_atom_site_disorder_group
Ho1 Ho 0.15852(3) 0.57031(2) 0.18066(2) 0.02010(8) Uani 1 1 d . . . . .
O1 O 0.1422(4) 0.53210(9) 0.9558(4) 0.0291(8) Uani 1 1 d . . . . .
O2 O 0.0617(5) 0.58848(9) 0.9262(4) 0.0324(8) Uani 1 1 d . . . . .
O3 O 0.3158(5) 0.60633(9) 0.3851(4) 0.0347(9) Uani 1 1 d . . . . .
O4 O -0.0836(4) 0.53884(10) 0.1101(4) 0.0334(8) Uani 1 1 d . . . . .
O5 O 0.2345(5) 0.63346(10) 0.1703(4) 0.0372(9) Uani 1 1 d . . . . .
O6 O 0.4055(5) 0.56491(12) 0.1592(5) 0.0511(11) Uani 1 1 d . . . . .
O7 O 0.6338(7) 0.5530(2) 0.1318(8) 0.098(2) Uani 1 1 d . . . . .
N1 N 0.2512(5) 0.51154(11) 0.3058(4) 0.0258(9) Uani 1 1 d . . . . .
N2 N 0.0894(5) 0.55847(10) 0.4201(4) 0.0224(8) Uani 1 1 d . . . . .
N3 N -0.0490(5) 0.60932(11) 0.2299(4) 0.0275(9) Uani 1 1 d . . . . .
N4 N 0.5115(6) 0.73326(12) 0.5014(5) 0.0355(11) Uani 1 1 d . . . . .
N5 N 0.2357(6) 0.77006(14) 0.1821(6) 0.0460(13) Uani 1 1 d . . . . .
N6 N 0.8014(6) 0.67430(13) 0.7220(5) 0.0394(11) Uani 1 1 d . . . . .
C1 C 0.3216(6) 0.48722(15) 0.2388(6) 0.0345(13) Uani 1 1 d . . . . .
C2 C 0.1653(6) 0.53232(12) 0.5117(5) 0.0225(10) Uani 1 1 d . . . . .
C3 C 0.3907(7) 0.45579(16) 0.3083(6) 0.0382(13) Uani 1 1 d . . . . .
C4 C 0.0953(6) 0.55917(13) 0.8748(5) 0.0261(11) Uani 1 1 d . . . . .
C5 C 0.0867(6) 0.55758(14) 0.7134(5) 0.0260(11) Uani 1 1 d . . . . .
C6 C 0.2467(6) 0.50500(13) 0.4451(5) 0.0266(11) Uani 1 1 d . . . . .
C7 C 0.0033(6) 0.58427(13) 0.6182(5) 0.0252(10) Uani 1 1 d . . . . .
C8 C 0.0085(6) 0.58392(13) 0.4717(5) 0.0243(10) Uani 1 1 d . . . . .
C9 C 0.1668(6) 0.53094(14) 0.6602(5) 0.0264(11) Uani 1 1 d . . . . .
C10 C 0.3893(7) 0.44919(15) 0.4542(7) 0.0395(14) Uani 1 1 d . . . . .
C11 C 0.3243(6) 0.70141(15) 0.3069(6) 0.0352(13) Uani 1 1 d . . . . .
C12 C 0.3816(6) 0.66875(14) 0.3735(6) 0.0303(12) Uani 1 1 d . . . . .
C13 C 0.5038(6) 0.66808(14) 0.5043(6) 0.0293(11) Uani 1 1 d . . . . .
C14 C -0.0741(6) 0.61102(13) 0.3637(5) 0.0254(11) Uani 1 1 d . . . . .
C15 C 0.3156(6) 0.47410(13) 0.5236(6) 0.0321(12) Uani 1 1 d . . . . .
C16 C -0.2496(9) 0.66152(18) 0.2856(8) 0.0538(18) Uani 1 1 d . . . . .
C17 C 0.5686(6) 0.70111(14) 0.5611(6) 0.0306(12) Uani 1 1 d . . . . .
C18 C 0.3064(6) 0.63414(14) 0.3042(6) 0.0301(12) Uani 1 1 d . . . . .
C19 C 0.3341(7) 0.76956(15) 0.3173(6) 0.0375(13) Uani 1 1 d . . . . .
C20 C 0.7388(8) 0.73513(17) 0.7742(7) 0.0513(17) Uani 1 1 d . . . . .
C21 C -0.1250(8) 0.63258(16) 0.1233(6) 0.0434(15) Uani 1 1 d . . . . .
C22 C -0.1731(8) 0.63689(16) 0.3962(7) 0.0422(15) Uani 1 1 d . . . . .
C23 C 0.9749(9) 0.7075(2) 0.9193(7) 0.0599(19) Uani 1 1 d . . . . .
C24 C -0.2252(8) 0.65895(18) 0.1481(7) 0.0525(18) Uani 1 1 d . . . . .
C25 C 0.3925(7) 0.73333(15) 0.3784(6) 0.0350(13) Uani 1 1 d . . . . .
C26 C 0.1880(8) 0.80287(18) 0.1224(8) 0.0525(17) Uani 1 1 d . . . . .
C27 C 0.3863(8) 0.80065(16) 0.4028(8) 0.0519(17) Uani 1 1 d . . . . .
C28 C 0.9337(8) 0.6766(2) 0.8343(7) 0.0497(17) Uani 1 1 d . . . . .
C29 C 0.8736(9) 0.7369(2) 0.8929(8) 0.064(2) Uani 1 1 d . . . . .
C30 C 0.7102(7) 0.70369(15) 0.6921(6) 0.0336(12) Uani 1 1 d . . . . .
C31 C 0.3372(9) 0.83402(18) 0.3394(9) 0.062(2) Uani 1 1 d . . . . .
C32 C 0.2385(9) 0.83483(19) 0.1957(9) 0.062(2) Uani 1 1 d . . . . .
C33 C 0.5083(9) 0.5675(2) 0.1000(9) 0.063(2) Uani 1 1 d . . . . .

loop_
_atom_site_aniso_label
_atom_site_aniso_U_11
_atom_site_aniso_U_22
_atom_site_aniso_U_33
_atom_site_aniso_U_23
_atom_site_aniso_U_13
_atom_site_aniso_U_12
Ho1 0.02215(13) 0.02366(12) 0.01458(11) -0.00177(9) 0.00538(8) 0.00086(9)
O1 0.043(2) 0.0284(18) 0.0176(17) 0.0021(14) 0.0107(16) 0.0033(16)
O2 0.049(2) 0.0293(19) 0.0185(17) -0.0016(15) 0.0082(16) 0.0068(17)
O3 0.042(2) 0.0279(19) 0.031(2) -0.0019(16) 0.0058(17) -0.0035(16)
O4 0.028(2) 0.036(2) 0.037(2) -0.0084(16) 0.0098(17) -0.0035(16)
O5 0.048(3) 0.033(2) 0.0246(19) -0.0052(15) 0.0002(17) -0.0082(17)
O6 0.032(2) 0.064(3) 0.065(3) -0.010(2) 0.026(2) 0.001(2)
O7 0.051(4) 0.135(6) 0.125(5) 0.023(5) 0.050(4) 0.027(4)
N1 0.029(2) 0.032(2) 0.018(2) -0.0029(17) 0.0088(17) 0.0050(18)
N2 0.025(2) 0.024(2) 0.0184(19) -0.0010(16) 0.0063(17) 0.0026(16)
N3 0.031(2) 0.030(2) 0.024(2) 0.0043(17) 0.0112(18) 0.0075(18)
N4 0.036(3) 0.034(2) 0.034(3) -0.005(2) 0.006(2) -0.005(2)
N5 0.045(3) 0.046(3) 0.044(3) 0.007(2) 0.007(2) 0.002(2)
N6 0.040(3) 0.046(3) 0.030(3) -0.001(2) 0.008(2) -0.001(2)
C1 0.032(3) 0.036(3) 0.032(3) -0.010(2) 0.004(2) 0.010(2)
C2 0.022(3) 0.024(2) 0.022(2) -0.0023(19) 0.006(2) -0.0028(19)
C3 0.037(3) 0.040(3) 0.034(3) -0.006(2) 0.006(3) 0.011(3)
C4 0.031(3) 0.030(3) 0.017(2) -0.003(2) 0.006(2) -0.003(2)
C5 0.030(3) 0.032(3) 0.016(2) -0.0047(19) 0.005(2) -0.008(2)
C6 0.027(3) 0.030(3) 0.021(2) -0.004(2) 0.006(2) -0.001(2)
C7 0.026(3) 0.029(3) 0.021(2) -0.004(2) 0.007(2) -0.004(2)
C8 0.026(3) 0.028(2) 0.019(2) -0.0019(19) 0.006(2) 0.002(2)
C9 0.028(3) 0.029(3) 0.020(2) 0.0000(19) 0.005(2) 0.000(2)
C10 0.043(4) 0.032(3) 0.041(3) 0.001(2) 0.009(3) 0.010(3)
C11 0.033(3) 0.035(3) 0.035(3) -0.001(2) 0.006(2) -0.006(2)
C12 0.030(3) 0.033(3) 0.028(3) -0.007(2) 0.008(2) -0.006(2)
C13 0.025(3) 0.033(3) 0.031(3) -0.005(2) 0.009(2) -0.002(2)
C14 0.033(3) 0.022(2) 0.022(2) -0.0009(19) 0.009(2) 0.005(2)
C15 0.033(3) 0.026(3) 0.035(3) 0.000(2) 0.006(2) 0.005(2)
C16 0.067(5) 0.049(4) 0.056(4) 0.019(3) 0.035(4) 0.027(3)
C17 0.032(3) 0.033(3) 0.026(3) -0.006(2) 0.007(2) -0.003(2)
C18 0.026(3) 0.032(3) 0.033(3) -0.008(2) 0.009(2) -0.005(2)
C19 0.034(3) 0.035(3) 0.043(3) 0.004(3) 0.011(3) 0.002(2)
C20 0.051(4) 0.049(4) 0.046(4) -0.013(3) 0.002(3) -0.010(3)
C21 0.052(4) 0.047(3) 0.034(3) 0.017(3) 0.018(3) 0.019(3)
C22 0.052(4) 0.042(3) 0.039(3) 0.008(3) 0.023(3) 0.018(3)
C23 0.048(4) 0.083(5) 0.040(4) 0.004(4) -0.001(3) -0.013(4)
C24 0.059(4) 0.060(4) 0.047(4) 0.031(3) 0.029(3) 0.034(3)
C25 0.034(3) 0.035(3) 0.035(3) 0.004(2) 0.008(3) -0.002(2)
C26 0.052(4) 0.052(4) 0.057(4) 0.014(3) 0.021(3) 0.010(3)
C27 0.053(4) 0.028(3) 0.070(5) -0.007(3) 0.010(4) 0.002(3)
C28 0.041(4) 0.078(5) 0.029(3) 0.011(3) 0.007(3) -0.007(3)
C29 0.059(5) 0.069(5) 0.050(4) -0.016(4) -0.004(4) -0.019(4)
C30 0.036(3) 0.035(3) 0.029(3) -0.005(2) 0.009(2) -0.004(2)
C31 0.059(5) 0.039(4) 0.084(6) -0.001(4) 0.013(4) 0.002(3)
C32 0.059(5) 0.050(4) 0.084(6) 0.019(4) 0.031(4) 0.010(4)
C33 0.042(4) 0.083(5) 0.073(5) 0.014(4) 0.029(4) 0.017(4)

loop_
_atom_type_symbol
_atom_type_description
_atom_type_scat_dispersion_real
_atom_type_scat_dispersion_imag
_atom_type_scat_source
C C 0.0033 0.0016 'International Tables Vol C Tables 4.2.6.8 and 6.1.1.4'
N N 0.0061 0.0033 'International Tables Vol C Tables 4.2.6.8 and 6.1.1.4'
O O 0.0106 0.0060 'International Tables Vol C Tables 4.2.6.8 and 6.1.1.4'
Ho Ho -0.2175 4.6783 'International Tables Vol C Tables 4.2.6.8 and 6.1.1.4'

loop_
_geom_angle_atom_site_label_1
_geom_angle_atom_site_label_2
_geom_angle_atom_site_label_3
_geom_angle
_geom_angle_site_symmetry_1
_geom_angle_site_symmetry_3
_geom_angle_publ_flag
O6 Ho1 O4 139.05(14) . . ?
O6 Ho1 O2 90.91(15) . 1_554 ?
O4 Ho1 O2 79.47(13) . 1_554 ?
O6 Ho1 O3 76.54(15) . . ?
O4 Ho1 O3 139.74(13) . . ?
O2 Ho1 O3 127.00(12) 1_554 . ?
O6 Ho1 O5 78.18(15) . . ?
O4 Ho1 O5 134.29(13) . . ?
O2 Ho1 O5 73.60(12) 1_554 . ?
O3 Ho1 O5 53.51(12) . . ?
O6 Ho1 N1 76.62(15) . . ?
O4 Ho1 N1 81.78(13) . . ?
O2 Ho1 N1 133.74(12) 1_554 . ?
O3 Ho1 N1 93.57(12) . . ?
O5 Ho1 N1 142.48(13) . . ?
O6 Ho1 N3 148.74(15) . . ?
O4 Ho1 N3 71.08(13) . . ?
O2 Ho1 N3 87.19(13) 1_554 . ?
O3 Ho1 N3 79.81(14) . . ?
O5 Ho1 N3 71.36(14) . . ?
N1 Ho1 N3 125.33(13) . . ?
O6 Ho1 N2 123.20(15) . . ?
O4 Ho1 N2 74.77(13) . . ?
O2 Ho1 N2 145.88(13) 1_554 . ?
O3 Ho1 N2 67.50(13) . . ?
O5 Ho1 N2 109.85(12) . . ?
N1 Ho1 N2 63.88(13) . . ?
N3 Ho1 N2 63.58(13) . . ?
O6 Ho1 O1 72.62(14) . 1_554 ?
O4 Ho1 O1 69.92(12) . 1_554 ?
O2 Ho1 O1 52.84(11) 1_554 1_554 ?
O3 Ho1 O1 149.12(13) . 1_554 ?
O5 Ho1 O1 116.93(12) . 1_554 ?
N1 Ho1 O1 81.03(11) . 1_554 ?
N3 Ho1 O1 127.90(13) . 1_554 ?
N2 Ho1 O1 133.01(12) . 1_554 ?
O6 Ho1 C18 76.08(15) . . ?
O4 Ho1 C18 144.63(14) . . ?
O2 Ho1 C18 100.04(14) 1_554 . ?
O3 Ho1 C18 27.03(14) . . ?
O5 Ho1 C18 26.47(13) . . ?
N1 Ho1 C18 118.98(15) . . ?
N3 Ho1 C18 73.56(15) . . ?
N2 Ho1 C18 88.69(14) . . ?
O1 Ho1 C18 137.24(14) 1_554 . ?
O6 Ho1 C4 79.14(16) . 1_554 ?
O4 Ho1 C4 74.81(14) . 1_554 ?
O2 Ho1 C4 26.44(13) 1_554 1_554 ?
O3 Ho1 C4 142.90(14) . 1_554 ?
O5 Ho1 C4 94.35(13) . 1_554 ?
N1 Ho1 C4 107.56(13) . 1_554 ?
N3 Ho1 C4 109.54(14) . 1_554 ?
N2 Ho1 C4 149.30(14) . 1_554 ?
O1 Ho1 C4 26.53(12) 1_554 1_554 ?
C18 Ho1 C4 119.12(15) . 1_554 ?
C4 O1 Ho1 89.8(3) . 1_556 ?
C4 O2 Ho1 95.1(3) . 1_556 ?
C18 O3 Ho1 92.3(3) . . ?
C18 O5 Ho1 92.7(3) . . ?
C33 O6 Ho1 156.3(5) . . ?
C1 N1 C6 118.9(4) . . ?
C1 N1 Ho1 119.4(3) . . ?
C6 N1 Ho1 121.4(3) . . ?
C2 N2 C8 119.2(4) . . ?
C2 N2 Ho1 119.5(3) . . ?
C8 N2 Ho1 119.1(3) . . ?
C21 N3 C14 119.3(4) . . ?
C21 N3 Ho1 118.1(3) . . ?
C14 N3 Ho1 122.1(3) . . ?
C17 N4 C25 118.5(5) . . ?
C19 N5 C26 117.1(6) . . ?
C30 N6 C28 117.1(5) . . ?
N1 C1 C3 122.4(5) . . ?
N2 C2 C9 122.1(4) . . ?
N2 C2 C6 115.6(4) . . ?
C9 C2 C6 122.2(4) . . ?
C10 C3 C1 118.9(5) . . ?
O2 C4 O1 121.7(4) . . ?
O2 C4 C5 118.4(4) . . ?
O1 C4 C5 119.9(4) . . ?
O2 C4 Ho1 58.5(2) . 1_556 ?
O1 C4 Ho1 63.7(2) . 1_556 ?
C5 C4 Ho1 169.6(4) . 1_556 ?
C7 C5 C9 120.0(4) . . ?
C7 C5 C4 119.3(5) . . ?
C9 C5 C4 120.6(5) . . ?
N1 C6 C15 122.2(5) . . ?
N1 C6 C2 116.4(4) . . ?
C15 C6 C2 121.4(4) . . ?
C5 C7 C8 118.1(5) . . ?
N2 C8 C7 122.2(4) . . ?
N2 C8 C14 115.8(4) . . ?
C7 C8 C14 122.1(4) . . ?
C5 C9 C2 118.4(4) . . ?
C15 C10 C3 118.9(5) . . ?
C25 C11 C12 117.3(5) . . ?
C11 C12 C13 120.6(5) . . ?
C11 C12 C18 118.8(5) . . ?
C13 C12 C18 120.5(5) . . ?
C12 C13 C17 117.3(5) . . ?
N3 C14 C22 121.5(5) . . ?
N3 C14 C8 116.0(4) . . ?
C22 C14 C8 122.6(5) . . ?
C6 C15 C10 118.7(5) . . ?
C24 C16 C22 118.9(5) . . ?
N4 C17 C13 123.1(5) . . ?
N4 C17 C30 114.7(4) . . ?
C13 C17 C30 122.3(5) . . ?
O5 C18 O3 121.5(5) . . ?
O5 C18 C12 119.7(5) . . ?
O3 C18 C12 118.8(5) . . ?
O5 C18 Ho1 60.9(3) . . ?
O3 C18 Ho1 60.6(3) . . ?
C12 C18 Ho1 177.9(4) . . ?
N5 C19 C27 124.1(6) . . ?
N5 C19 C25 116.5(5) . . ?
C27 C19 C25 119.3(5) . . ?
C29 C20 C30 118.2(6) . . ?
N3 C21 C24 122.1(5) . . ?
C14 C22 C16 118.9(5) . . ?
C29 C23 C28 119.4(6) . . ?
C16 C24 C21 119.2(5) . . ?
N4 C25 C11 122.9(5) . . ?
N4 C25 C19 116.3(5) . . ?
C11 C25 C19 120.8(5) . . ?
N5 C26 C32 122.7(7) . . ?
C19 C27 C31 117.9(6) . . ?
N6 C28 C23 122.6(7) . . ?
C23 C29 C20 118.3(6) . . ?
N6 C30 C20 124.2(5) . . ?
N6 C30 C17 116.1(5) . . ?
C20 C30 C17 119.7(5) . . ?
C27 C31 C32 118.3(7) . . ?
C26 C32 C31 119.8(6) . . ?
O7 C33 O6 128.5(8) . . ?

loop_
_geom_bond_atom_site_label_1
_geom_bond_atom_site_label_2
_geom_bond_distance
_geom_bond_site_symmetry_2
_geom_bond_publ_flag
Ho1 O6 2.270(4) . ?
Ho1 O4 2.370(4) . ?
Ho1 O2 2.410(3) 1_554 ?
Ho1 O3 2.436(4) . ?
Ho1 O5 2.442(4) . ?
Ho1 N1 2.501(4) . ?
Ho1 N3 2.487(4) . ?
Ho1 N2 2.546(4) . ?
Ho1 O1 2.523(3) 1_554 ?
Ho1 C18 2.793(5) . ?
Ho1 C4 2.816(5) 1_554 ?
O1 C4 1.258(6) . ?
O1 Ho1 2.523(3) 1_556 ?
O2 C4 1.259(6) . ?
O2 Ho1 2.410(3) 1_556 ?
O3 C18 1.270(6) . ?
O5 C18 1.246(6) . ?
O6 C33 1.203(8) . ?
O7 C33 1.196(8) . ?
N1 C1 1.352(6) . ?
N1 C6 1.350(6) . ?
N2 C2 1.345(6) . ?
N2 C8 1.357(6) . ?
N3 C21 1.351(7) . ?
N3 C14 1.347(6) . ?
N4 C17 1.352(7) . ?
N4 C25 1.332(7) . ?
N5 C19 1.328(7) . ?
N5 C26 1.355(8) . ?
N6 C30 1.338(7) . ?
N6 C28 1.345(8) . ?
C1 C3 1.390(8) . ?
C2 C9 1.401(6) . ?
C2 C6 1.484(7) . ?
C3 C10 1.405(8) . ?
C4 C5 1.507(6) . ?
C4 Ho1 2.816(5) 1_556 ?
C5 C7 1.399(7) . ?
C5 C9 1.391(7) . ?
C6 C15 1.406(7) . ?
C7 C8 1.399(7) . ?
C8 C14 1.470(7) . ?
C10 C15 1.397(8) . ?
C11 C25 1.409(8) . ?
C11 C12 1.391(8) . ?
C12 C13 1.395(7) . ?
C12 C18 1.506(7) . ?
C13 C17 1.392(7) . ?
C14 C22 1.392(7) . ?
C16 C24 1.380(9) . ?
C16 C22 1.408(8) . ?
C17 C30 1.498(7) . ?
C19 C27 1.407(8) . ?
C19 C25 1.493(8) . ?
C20 C29 1.392(9) . ?
C20 C30 1.382(8) . ?
C21 C24 1.385(8) . ?
C23 C29 1.388(11) . ?
C23 C28 1.385(10) . ?
C26 C32 1.380(10) . ?
C27 C31 1.388(9) . ?
C31 C32 1.393(10) . ?
